data_7035775
loop_
_publ_author_name
'Burrows, Andrew D.'
'Jurcic, Monika'
'Mahon, Mary F.'
'Pierrat, Sandrine'
'Roffe, Gavin W.'
'Windle, Henry J.'
'Spencer, John'

_publ_section_title
;
 Bismuth coordination networks containing deferiprone: synthesis,
 characterisation, stability and antibacterial activity.
;
_journal_issue 31
_journal_name_full 'Dalton transactions (Cambridge, England : 2003)'
_journal_page_first 13814
_journal_page_last 13817
_journal_paper_doi 10.1039/c5dt02458g
_journal_volume 44
_journal_year 2015
_chemical_formula_sum 'C21 H27.5 Bi N3.5 O8'
_chemical_formula_weight 665.95
_chemical_name_systematic
; 
 ? 
;
_space_group_IT_number 2
_symmetry_cell_setting triclinic
_symmetry_space_group_name_Hall '-P 1'
_symmetry_space_group_name_H-M 'P -1'
_atom_sites_solution_hydrogens geom
_atom_sites_solution_primary direct
_atom_sites_solution_secondary difmap
_audit_creation_method SHELXL-97
_audit_update_record
;
2015-03-02 deposited with the CCDC.
2015-06-02 downloaded from the CCDC.
;
_cell_angle_alpha 66.799(1)
_cell_angle_beta 87.134(1)
_cell_angle_gamma 62.981(1)
_cell_formula_units_Z 2
_cell_length_a 10.2600(2)
_cell_length_b 10.7560(2)
_cell_length_c 12.9810(3)
_cell_measurement_reflns_used 26767
_cell_measurement_temperature 150(2)
_cell_measurement_theta_max 27.485
_cell_measurement_theta_min 2.910
_cell_volume 1158.34(4)
_computing_cell_refinement 'HKL Scalepack (Otwinowski & Minor 1997)'
_computing_data_collection 'Collect (Bruker AXS BV 1997-2004)'
_computing_data_reduction 'Denzo & Scalepack (Otwinowski, Minor 1997)'
_computing_molecular_graphics 'ORTEX (P.McArdle 1995)'
_computing_publication_material 'SHELXL-97/2 (Sheldrick 1997)'
_computing_structure_refinement 'SHELXL-97/2 (Sheldrick 1997)'
_computing_structure_solution 'SHELXS-97 (Sheldrick 1990)'
_diffrn_ambient_temperature 150(2)
_diffrn_measured_fraction_theta_full 0.992
_diffrn_measured_fraction_theta_max 0.992
_diffrn_measurement_device_type '95mm CCD camera on \k-goniostat'
_diffrn_measurement_method CCD
_diffrn_radiation_monochromator 'horizonally mounted graphite crystal'
_diffrn_radiation_source 'fine-focus sealed tube'
_diffrn_radiation_type MoK\a
_diffrn_radiation_wavelength 0.71073
_diffrn_reflns_av_R_equivalents 0.0535
_diffrn_reflns_av_sigmaI/netI 0.0369
_diffrn_reflns_limit_h_max 13
_diffrn_reflns_limit_h_min -13
_diffrn_reflns_limit_k_max 13
_diffrn_reflns_limit_k_min -13
_diffrn_reflns_limit_l_max 16
_diffrn_reflns_limit_l_min -16
_diffrn_reflns_number 22640
_diffrn_reflns_theta_full 27.53
_diffrn_reflns_theta_max 27.53
_diffrn_reflns_theta_min 3.74
_exptl_absorpt_coefficient_mu 7.664
_exptl_absorpt_correction_T_max 0.485
_exptl_absorpt_correction_T_min 0.273
_exptl_absorpt_correction_type multi-scan
_exptl_absorpt_process_details
;
multi-scan from symmetry-related measurements 
 Sortav (Blessing 1995)
;
_exptl_crystal_colour colorless
_exptl_crystal_density_diffrn 1.909
_exptl_crystal_density_method 'not measured'
_exptl_crystal_description block
_exptl_crystal_F_000 650
_exptl_crystal_size_max 0.25
_exptl_crystal_size_mid 0.15
_exptl_crystal_size_min 0.10
_refine_diff_density_max 2.357
_refine_diff_density_min -1.468
_refine_diff_density_rms 0.162
_refine_ls_extinction_coef 0.0040(8)
_refine_ls_extinction_expression Fc^*^=kFc[1+0.001xFc^2^\l^3^/sin(2\q)]^-1/4^
_refine_ls_extinction_method SHELXL
_refine_ls_goodness_of_fit_ref 1.104
_refine_ls_hydrogen_treatment constr
_refine_ls_matrix_type full
_refine_ls_number_parameters 313
_refine_ls_number_reflns 5283
_refine_ls_number_restraints 0
_refine_ls_restrained_S_all 1.104
_refine_ls_R_factor_all 0.0501
_refine_ls_R_factor_gt 0.0450
_refine_ls_shift/su_max 0.000
_refine_ls_shift/su_mean 0.000
_refine_ls_structure_factor_coef Fsqd
_refine_ls_weighting_details 'calc w=1/[\s^2^(Fo^2^)+(0.0601P)^2^+4.5079P] where P=(Fo^2^+2Fc^2^)/3'
_refine_ls_weighting_scheme calc
_refine_ls_wR_factor_gt 0.1157
_refine_ls_wR_factor_ref 0.1192
_reflns_number_gt 4807
_reflns_number_total 5283
_reflns_threshold_expression >2sigma(I)
_cod_data_source_file c5dt02458g2.cif
_cod_data_source_block k13mfm6
_cod_depositor_comments
;
The following automatic conversions were performed:

'_symmetry_cell_setting' value 'Triclinic' changed to 'triclinic'
according to
/usr/data/users/saulius/crontab/automatic-downloads/rss-feeds/RSC/lib/dictionaries/cif_core.dic
dictionary named 'cif_core.dic' version 2.4.2 from 2011-04-26.

Automatic conversion script
Id: cif_fix_values 3271 2015-04-21 07:52:19Z andrius 

 Adding full bibliography for 7035772--7035775.cif.
;
_cod_original_sg_symbol_H-M P-1
_cod_original_formula_sum 'C21 H27.50 Bi N3.50 O8'
_cod_database_code 7035775

loop_
_symmetry_equiv_pos_as_xyz
'x, y, z'
'-x, -y, -z'

loop_
_atom_site_label
_atom_site_type_symbol
_atom_site_fract_x
_atom_site_fract_y
_atom_site_fract_z
_atom_site_U_iso_or_equiv
_atom_site_adp_type
_atom_site_occupancy
_atom_site_symmetry_multiplicity
_atom_site_calc_flag
_atom_site_refinement_flags
_atom_site_disorder_assembly
_atom_site_disorder_group
Bi1 Bi 0.11550(3) -0.18816(3) 0.151883(18) 0.04202(13) Uani 1 1 d . A 4
O1 O -0.1604(6) -0.1424(7) 0.1877(4) 0.0544(13) Uani 1 1 d . . .
O2 O -0.0999(6) -0.1162(7) 0.0174(4) 0.0517(12) Uani 1 1 d . . .
O3 O 0.2027(5) -0.2239(6) -0.0084(4) 0.0447(11) Uani 1 1 d . . .
O4 O 0.3665(6) -0.3050(6) 0.1851(4) 0.0476(11) Uani 1 1 d . . .
O5 O 0.1493(7) -0.2805(6) 0.3491(4) 0.0585(14) Uani 1 1 d . A 4
O6 O 0.1380(7) -0.4147(6) 0.2107(5) 0.0594(14) Uani 1 1 d . A 4
O7 O 0.0024(8) -0.1067(10) -0.2084(6) 0.085(2) Uani 1 1 d . . .
O8 O 0.1532(10) -0.1736(10) -0.3866(9) 0.098(3) Uani 1 1 d . B 4
N1 N -0.2942(19) -0.069(2) -0.1418(14) 0.077(5) Uani 0.50 1 d P . .
N2 N 0.6507(7) -0.4014(7) 0.0146(5) 0.0443(13) Uani 1 1 d . A .
N3 N 0.1718(7) -0.7039(7) 0.4901(5) 0.0518(15) Uani 1 1 d . A 4
N4 N 0.3404(11) -0.2135(16) -0.4891(10) 0.102(3) Uani 1 1 d . B 4
C1 C -0.1949(8) -0.1062(8) 0.0854(6) 0.0446(15) Uani 1 1 d . A .
C2 C -0.3528(8) -0.0526(7) 0.0395(6) 0.0422(14) Uani 1 1 d . . .
C3 C -0.4612(8) -0.0191(8) 0.1075(6) 0.0431(15) Uani 1 1 d . . .
H3 H -0.4345 -0.0324 0.1815 0.052 Uiso 1 1 calc R . .
C4 C -0.3919(8) -0.0333(7) -0.0683(6) 0.0425(14) Uani 1 1 d . . .
C5 C 0.4184(8) -0.2987(8) -0.0939(6) 0.0452(15) Uani 1 1 d . . .
H5 H 0.3631 -0.2694 -0.1635 0.054 Uiso 1 1 calc R A .
C6 C 0.5701(9) -0.3610(9) -0.0827(7) 0.0495(16) Uani 1 1 d . A .
H6 H 0.6186 -0.3756 -0.1444 0.059 Uiso 1 1 calc R . .
C7 C 0.5863(8) -0.3819(8) 0.1054(6) 0.0424(15) Uani 1 1 d . . .
C8 C 0.4326(8) -0.3209(8) 0.0983(5) 0.0407(14) Uani 1 1 d . A .
C9 C 0.8153(9) -0.4714(9) 0.0210(8) 0.0558(19) Uani 1 1 d . . .
H9A H 0.8430 -0.4888 -0.0473 0.084 Uiso 1 1 calc R A .
H9B H 0.8622 -0.5696 0.0881 0.084 Uiso 1 1 calc R . .
H9C H 0.8487 -0.4018 0.0265 0.084 Uiso 1 1 calc R . .
C10 C 0.6804(9) -0.4261(9) 0.2098(6) 0.0502(17) Uani 1 1 d . A .
H10A H 0.7433 -0.5378 0.2448 0.075 Uiso 1 1 calc R . .
H10B H 0.6172 -0.3942 0.2633 0.075 Uiso 1 1 calc R . .
H10C H 0.7427 -0.3756 0.1903 0.075 Uiso 1 1 calc R . .
C11 C 0.1581(8) -0.4112(9) 0.3905(8) 0.0533(19) Uani 1 1 d . A 4
C12 C 0.1750(9) -0.4966(10) 0.5150(7) 0.0541(18) Uani 1 1 d . A 4
H12 H 0.1786 -0.4511 0.5637 0.065 Uiso 1 1 calc R A 4
C13 C 0.1851(9) -0.6351(9) 0.5595(6) 0.056(2) Uani 1 1 d . A 4
H13 H 0.2016 -0.6896 0.6397 0.068 Uiso 1 1 calc R A 4
C14 C 0.1547(9) -0.6280(9) 0.3757(7) 0.0489(16) Uani 1 1 d . A 4
C15 C 0.1526(7) -0.4874(7) 0.3307(6) 0.0398(14) Uani 1 1 d . A 4
C16 C 0.1818(12) -0.8558(10) 0.5514(9) 0.069(2) Uani 1 1 d . A 4
H16A H 0.0946 -0.8557 0.5236 0.104 Uiso 1 1 calc R A 4
H16B H 0.1858 -0.8805 0.6327 0.104 Uiso 1 1 calc R A 4
H16C H 0.2716 -0.9329 0.5388 0.104 Uiso 1 1 calc R A 4
C17 C 0.1369(11) -0.6965(12) 0.3025(9) 0.067(2) Uani 1 1 d . A 4
H17A H 0.2297 -0.7889 0.3129 0.100 Uiso 1 1 calc R A 4
H17B H 0.1120 -0.6222 0.2229 0.100 Uiso 1 1 calc R A 4
H17C H 0.0573 -0.7238 0.3229 0.100 Uiso 1 1 calc R A 4
C18 C 0.1946(14) -0.1572(16) -0.4790(12) 0.088(3) Uani 1 1 d . B 4
H18 H 0.1227 -0.1035 -0.5453 0.106 Uiso 1 1 calc R B 4
C19 C 0.4577(12) -0.2825(16) -0.3961(12) 0.099(4) Uani 1 1 d . B 4
H19A H 0.4171 -0.2974 -0.3248 0.149 Uiso 1 1 calc R B 4
H19B H 0.5018 -0.2149 -0.4081 0.149 Uiso 1 1 calc R B 4
H19C H 0.5338 -0.3820 -0.3923 0.149 Uiso 1 1 calc R B 4
C20 C 0.385(3) -0.161(3) -0.6088(15) 0.205(13) Uani 1 1 d . B 4
H20A H 0.4936 -0.2109 -0.6020 0.308 Uiso 1 1 calc R B 4
H20B H 0.3463 -0.0491 -0.6422 0.308 Uiso 1 1 calc R B 4
H20C H 0.3445 -0.1888 -0.6575 0.308 Uiso 1 1 calc R B 4
C25 C 0.3456(8) -0.2783(8) -0.0043(6) 0.0405(14) Uani 1 1 d . A .

loop_
_atom_site_aniso_label
_atom_site_aniso_U_11
_atom_site_aniso_U_22
_atom_site_aniso_U_33
_atom_site_aniso_U_23
_atom_site_aniso_U_13
_atom_site_aniso_U_12
Bi1 0.04854(19) 0.04214(17) 0.02516(15) -0.00452(10) 0.00079(10) -0.02097(12)
O1 0.059(3) 0.063(3) 0.032(2) -0.003(2) 0.004(2) -0.034(3)
O2 0.052(3) 0.063(3) 0.039(3) -0.019(2) 0.007(2) -0.029(3)
O3 0.046(3) 0.050(3) 0.033(2) -0.012(2) 0.0017(19) -0.023(2)
O4 0.051(3) 0.056(3) 0.030(2) -0.011(2) 0.000(2) -0.027(2)
O5 0.080(4) 0.055(3) 0.035(3) -0.009(2) 0.002(3) -0.034(3)
O6 0.063(3) 0.049(3) 0.059(3) -0.016(3) 0.013(3) -0.027(3)
O7 0.079(5) 0.102(5) 0.060(4) -0.036(4) -0.004(3) -0.029(4)
O8 0.092(6) 0.095(6) 0.125(7) -0.057(5) 0.046(6) -0.051(5)
N1 0.066(9) 0.132(16) 0.064(10) -0.061(11) 0.027(8) -0.055(10)
N2 0.045(3) 0.042(3) 0.050(3) -0.019(3) 0.004(3) -0.024(3)
N3 0.046(3) 0.048(3) 0.043(3) -0.004(3) 0.009(3) -0.020(3)
N4 0.076(6) 0.161(11) 0.104(8) -0.083(8) 0.032(6) -0.063(7)
C1 0.056(4) 0.035(3) 0.033(3) -0.003(3) 0.004(3) -0.024(3)
C2 0.051(4) 0.034(3) 0.033(3) -0.005(2) 0.003(3) -0.020(3)
C3 0.058(4) 0.042(3) 0.030(3) -0.011(3) 0.010(3) -0.027(3)
C4 0.058(4) 0.037(3) 0.032(3) -0.013(3) 0.013(3) -0.024(3)
C5 0.052(4) 0.049(4) 0.036(3) -0.017(3) 0.003(3) -0.026(3)
C6 0.050(4) 0.056(4) 0.047(4) -0.022(3) 0.012(3) -0.029(3)
C7 0.055(4) 0.038(3) 0.036(3) -0.010(3) 0.000(3) -0.028(3)
C8 0.055(4) 0.039(3) 0.031(3) -0.010(3) 0.002(3) -0.027(3)
C9 0.045(4) 0.053(4) 0.066(5) -0.021(4) 0.004(4) -0.024(3)
C10 0.054(4) 0.046(4) 0.044(4) -0.012(3) -0.005(3) -0.024(3)
C11 0.037(3) 0.048(4) 0.085(6) -0.038(4) -0.001(3) -0.018(3)
C12 0.061(5) 0.060(5) 0.047(4) -0.022(4) 0.006(3) -0.034(4)
C13 0.062(5) 0.053(4) 0.028(3) -0.004(3) 0.006(3) -0.018(4)
C14 0.054(4) 0.049(4) 0.046(4) -0.019(3) 0.009(3) -0.027(3)
C15 0.032(3) 0.035(3) 0.048(4) -0.013(3) 0.004(3) -0.016(3)
C16 0.087(6) 0.051(5) 0.071(6) -0.015(4) 0.021(5) -0.043(5)
C17 0.066(5) 0.089(7) 0.083(6) -0.060(6) 0.019(5) -0.047(5)
C18 0.094(8) 0.117(10) 0.093(8) -0.056(8) 0.040(7) -0.073(8)
C19 0.050(5) 0.106(9) 0.101(9) -0.027(7) 0.008(6) -0.018(6)
C20 0.27(3) 0.19(2) 0.077(11) -0.061(13) 0.071(15) -0.04(2)
C25 0.049(4) 0.041(3) 0.035(3) -0.012(3) 0.001(3) -0.026(3)

loop_
_atom_type_symbol
_atom_type_description
_atom_type_scat_dispersion_real
_atom_type_scat_dispersion_imag
_atom_type_scat_source
Bi Bi -4.1077 10.2566 'International Tables Vol C Tables 4.2.6.8 and 6.1.1.4'
C C 0.0033 0.0016 'International Tables Vol C Tables 4.2.6.8 and 6.1.1.4'
H H 0.0000 0.0000 'International Tables Vol C Tables 4.2.6.8 and 6.1.1.4'
O O 0.0106 0.0060 'International Tables Vol C Tables 4.2.6.8 and 6.1.1.4'
N N 0.0061 0.0033 'International Tables Vol C Tables 4.2.6.8 and 6.1.1.4'

loop_
_geom_angle_atom_site_label_1
_geom_angle_atom_site_label_2
_geom_angle_atom_site_label_3
_geom_angle
_geom_angle_site_symmetry_1
_geom_angle_site_symmetry_3
O6 Bi1 O4 86.3(2) . .
O6 Bi1 O3 85.2(2) . .
O4 Bi1 O3 71.81(17) . .
O6 Bi1 O5 75.5(2) . .
O4 Bi1 O5 81.5(2) . .
O3 Bi1 O5 147.9(2) . .
O6 Bi1 O2 83.6(2) . .
O4 Bi1 O2 142.68(18) . .
O3 Bi1 O2 71.62(17) . .
O5 Bi1 O2 129.67(19) . .
O6 Bi1 O1 77.2(2) . .
O4 Bi1 O1 158.05(17) . .
O3 Bi1 O1 120.21(17) . .
O5 Bi1 O1 80.52(19) . .
O2 Bi1 O1 50.10(16) . .
C1 O1 Bi1 89.9(4) . .
C1 O2 Bi1 97.7(4) . .
C25 O3 Bi1 114.4(4) . .
C8 O4 Bi1 115.6(4) . .
C11 O5 Bi1 108.6(5) . .
C15 O6 Bi1 112.7(4) . .
C6 N2 C7 121.9(6) . .
C6 N2 C9 117.7(7) . .
C7 N2 C9 120.5(6) . .
C14 N3 C13 118.8(6) . .
C14 N3 C16 126.0(8) . .
C13 N3 C16 115.2(7) . .
C18 N4 C19 123.7(11) . .
C18 N4 C20 119.3(14) . .
C19 N4 C20 114.4(14) . .
O1 C1 O2 122.1(7) . .
O1 C1 C2 119.7(6) . .
O2 C1 C2 118.1(6) . .
C4 C2 C3 119.6(7) . .
C4 C2 C1 121.9(7) . .
C3 C2 C1 118.5(6) . .
C4 C3 C2 120.7(6) 2_455 .
C4 C3 H3 119.7 2_455 .
C2 C3 H3 119.7 . .
N1 C4 C2 125.3(9) . .
N1 C4 C3 114.9(9) . 2_455
C2 C4 C3 119.7(6) . 2_455
C6 C5 C25 120.5(7) . .
C6 C5 H5 119.7 . .
C25 C5 H5 119.7 . .
N2 C6 C5 120.8(7) . .
N2 C6 H6 119.6 . .
C5 C6 H6 119.6 . .
N2 C7 C8 119.2(6) . .
N2 C7 C10 119.5(7) . .
C8 C7 C10 121.3(7) . .
O4 C8 C7 121.2(6) . .
O4 C8 C25 119.2(6) . .
C7 C8 C25 119.6(6) . .
N2 C9 H9A 109.5 . .
N2 C9 H9B 109.5 . .
H9A C9 H9B 109.5 . .
N2 C9 H9C 109.5 . .
H9A C9 H9C 109.5 . .
H9B C9 H9C 109.5 . .
C7 C10 H10A 109.5 . .
C7 C10 H10B 109.5 . .
H10A C10 H10B 109.5 . .
C7 C10 H10C 109.5 . .
H10A C10 H10C 109.5 . .
H10B C10 H10C 109.5 . .
O5 C11 C15 125.6(9) . .
O5 C11 C12 120.7(7) . .
C15 C11 C12 113.7(7) . .
C13 C12 C11 121.1(7) . .
C13 C12 H12 119.4 . .
C11 C12 H12 119.4 . .
C12 C13 N3 121.4(7) . .
C12 C13 H13 119.3 . .
N3 C13 H13 119.3 . .
N3 C14 C15 119.1(7) . .
N3 C14 C17 119.3(8) . .
C15 C14 C17 121.6(8) . .
C11 C15 C14 125.7(8) . .
C11 C15 O6 117.5(7) . .
C14 C15 O6 116.8(6) . .
O8 C18 N4 121.7(13) . .
O8 C18 H18 119.1 . .
N4 C18 H18 119.1 . .
N4 C20 H20A 109.5 . .
N4 C20 H20B 109.5 . .
H20A C20 H20B 109.5 . .
N4 C20 H20C 109.5 . .
H20A C20 H20C 109.5 . .
H20B C20 H20C 109.5 . .
O3 C25 C5 123.5(6) . .
O3 C25 C8 118.5(6) . .
C5 C25 C8 118.0(6) . .

loop_
_geom_bond_atom_site_label_1
_geom_bond_atom_site_label_2
_geom_bond_distance
_geom_bond_site_symmetry_2
Bi1 O6 2.148(6) .
Bi1 O4 2.268(5) .
Bi1 O3 2.326(5) .
Bi1 O5 2.331(5) .
Bi1 O2 2.510(5) .
Bi1 O1 2.694(5) .
O1 C1 1.246(9) .
O2 C1 1.279(9) .
O3 C25 1.303(8) .
O4 C8 1.314(9) .
O5 C11 1.252(9) .
O6 C15 1.420(9) .
O8 C18 1.224(14) .
N1 C4 1.381(16) .
N2 C6 1.347(10) .
N2 C7 1.365(10) .
N2 C9 1.495(10) .
N3 C14 1.359(10) .
N3 C13 1.417(11) .
N3 C16 1.464(10) .
N4 C18 1.357(15) .
N4 C19 1.444(16) .
N4 C20 1.56(2) .
C1 C2 1.512(10) .
C2 C4 1.383(10) .
C2 C3 1.391(10) .
C3 C4 1.388(11) 2_455
C3 H3 0.9500 .
C4 C3 1.388(11) 2_455
C5 C6 1.375(11) .
C5 C25 1.387(10) .
C5 H5 0.9500 .
C6 H6 0.9500 .
C7 C8 1.397(10) .
C7 C10 1.483(10) .
C8 C25 1.431(9) .
C9 H9A 0.9800 .
C9 H9B 0.9800 .
C9 H9C 0.9800 .
C10 H10A 0.9800 .
C10 H10B 0.9800 .
C10 H10C 0.9800 .
C11 C15 1.351(10) .
C11 C12 1.483(12) .
C12 C13 1.324(12) .
C12 H12 0.9500 .
C13 H13 0.9500 .
C14 C15 1.379(10) .
C14 C17 1.473(11) .
C16 H16A 0.9800 .
C16 H16B 0.9800 .
C16 H16C 0.9800 .
C17 H17A 0.9800 .
C17 H17B 0.9800 .
C17 H17C 0.9800 .
C18 H18 0.9500 .
C19 H19A 0.9800 .
C19 H19B 0.9800 .
C19 H19C 0.9800 .
C20 H20A 0.9800 .
C20 H20B 0.9800 .
C20 H20C 0.9800 .

loop_
_geom_torsion_atom_site_label_1
_geom_torsion_atom_site_label_2
_geom_torsion_atom_site_label_3
_geom_torsion_atom_site_label_4
_geom_torsion
_geom_torsion_site_symmetry_4
O6 Bi1 O1 C1 -95.4(5) .
O4 Bi1 O1 C1 -137.4(5) .
O3 Bi1 O1 C1 -18.8(5) .
O5 Bi1 O1 C1 -172.6(5) .
O2 Bi1 O1 C1 -3.1(4) .
O6 Bi1 O2 C1 81.6(4) .
O4 Bi1 O2 C1 156.8(4) .
O3 Bi1 O2 C1 168.7(5) .
O5 Bi1 O2 C1 16.5(5) .
O1 Bi1 O2 C1 3.0(4) .
O6 Bi1 O3 C25 -93.3(5) .
O4 Bi1 O3 C25 -5.6(4) .
O5 Bi1 O3 C25 -40.6(6) .
O2 Bi1 O3 C25 -178.1(5) .
O1 Bi1 O3 C25 -165.4(4) .
O6 Bi1 O4 C8 92.1(5) .
O3 Bi1 O4 C8 5.9(4) .
O5 Bi1 O4 C8 167.9(5) .
O2 Bi1 O4 C8 17.7(6) .
O1 Bi1 O4 C8 132.9(5) .
O6 Bi1 O5 C11 -2.4(5) .
O4 Bi1 O5 C11 -90.7(5) .
O3 Bi1 O5 C11 -57.3(7) .
O2 Bi1 O5 C11 66.2(6) .
O1 Bi1 O5 C11 76.7(5) .
O4 Bi1 O6 C15 85.0(4) .
O3 Bi1 O6 C15 157.0(5) .
O5 Bi1 O6 C15 2.9(4) .
O2 Bi1 O6 C15 -131.0(5) .
O1 Bi1 O6 C15 -80.5(4) .
Bi1 O1 C1 O2 5.5(7) .
Bi1 O1 C1 C2 -176.2(6) .
Bi1 O2 C1 O1 -5.9(8) .
Bi1 O2 C1 C2 175.7(5) .
O1 C1 C2 C4 -170.1(6) .
O2 C1 C2 C4 8.3(10) .
O1 C1 C2 C3 11.1(10) .
O2 C1 C2 C3 -170.5(6) .
C4 C2 C3 C4 0.0(11) 2_455
C1 C2 C3 C4 178.7(6) 2_455
C3 C2 C4 N1 -176.6(12) .
C1 C2 C4 N1 4.7(15) .
C3 C2 C4 C3 0.0(11) 2_455
C1 C2 C4 C3 -178.7(6) 2_455
C7 N2 C6 C5 -0.3(11) .
C9 N2 C6 C5 178.7(7) .
C25 C5 C6 N2 -0.9(11) .
C6 N2 C7 C8 1.2(10) .
C9 N2 C7 C8 -177.8(6) .
C6 N2 C7 C10 -179.0(6) .
C9 N2 C7 C10 2.0(9) .
Bi1 O4 C8 C7 175.8(5) .
Bi1 O4 C8 C25 -5.7(8) .
N2 C7 C8 O4 177.7(6) .
C10 C7 C8 O4 -2.1(10) .
N2 C7 C8 C25 -0.8(9) .
C10 C7 C8 C25 179.4(6) .
Bi1 O5 C11 C15 1.5(9) .
Bi1 O5 C11 C12 -178.0(6) .
O5 C11 C12 C13 -179.7(8) .
C15 C11 C12 C13 0.8(11) .
C11 C12 C13 N3 -3.6(13) .
C14 N3 C13 C12 2.9(12) .
C16 N3 C13 C12 -178.6(8) .
C13 N3 C14 C15 0.7(11) .
C16 N3 C14 C15 -177.6(8) .
C13 N3 C14 C17 -178.5(7) .
C16 N3 C14 C17 3.2(12) .
O5 C11 C15 C14 -176.5(7) .
C12 C11 C15 C14 3.0(11) .
O5 C11 C15 O6 1.1(11) .
C12 C11 C15 O6 -179.4(6) .
N3 C14 C15 C11 -3.8(12) .
C17 C14 C15 C11 175.3(7) .
N3 C14 C15 O6 178.5(6) .
C17 C14 C15 O6 -2.3(11) .
Bi1 O6 C15 C11 -3.3(8) .
Bi1 O6 C15 C14 174.5(5) .
C19 N4 C18 O8 -7(2) .
C20 N4 C18 O8 -167.3(15) .
Bi1 O3 C25 C5 -175.8(5) .
Bi1 O3 C25 C8 4.9(7) .
C6 C5 C25 O3 -178.1(7) .
C6 C5 C25 C8 1.2(10) .
O4 C8 C25 O3 0.4(9) .
C7 C8 C25 O3 179.0(6) .
O4 C8 C25 C5 -178.9(6) .
C7 C8 C25 C5 -0.4(9) .
